data_4120461
loop_
_publ_author_name
'Furuyama, Taniyuki'
'Satoh, Koh'
'Kushiya, Tomofumi'
'Kobayashi, Nagao'

_publ_section_title
;
 Design, Synthesis, and Properties of Phthalocyanine Complexes with
 Main-Group Elements Showing Main Absorption and Fluorescence beyond 1000
 nm.
;
_journal_issue 2
_journal_name_full 'Journal of the American Chemical Society'
_journal_page_first 765
_journal_page_last 776
_journal_paper_doi 10.1021/ja411016f
_journal_volume 136
_journal_year 2014
_chemical_formula_moiety 'C96 H82 N8 S8'
_chemical_formula_sum 'C96 H70 N8 S8'
_chemical_formula_weight 1592.08
_chemical_name_systematic
; 
 ? 
;
_space_group_IT_number 15
_symmetry_cell_setting monoclinic
_symmetry_space_group_name_Hall '-C 2yc'
_symmetry_space_group_name_H-M 'C 1 2/c 1'
_atom_sites_solution_hydrogens geom
_atom_sites_solution_primary direct
_atom_sites_solution_secondary difmap
_audit_creation_method SHELXL-97
_cell_angle_alpha 90.00
_cell_angle_beta 132.0050(10)
_cell_angle_gamma 90.00
_cell_formula_units_Z 4
_cell_length_a 39.099(5)
_cell_length_b 11.4435(14)
_cell_length_c 27.428(6)
_cell_measurement_temperature 100(2)
_cell_volume 9119(3)
_computing_cell_refinement 'Bruker SMART'
_computing_data_collection 'Bruker SMART'
_computing_data_reduction 'Bruker SAINT'
_computing_molecular_graphics 'Yadokari-XG 2009 (Wakita, Nemoto et al., 2009)'
_computing_publication_material 'Yadokari-XG 2009 (Wakita, Nemoto et al., 2009)'
_computing_structure_refinement 'SHELXL-97 (Sheldrick, 1997)'
_computing_structure_solution 'SHELXS-97 (Sheldrick, 1997)'
_diffrn_ambient_temperature 100(2)
_diffrn_detector_area_resol_mean 8.333
_diffrn_measured_fraction_theta_full 0.975
_diffrn_measured_fraction_theta_max 0.975
_diffrn_measurement_device_type 'Bruker APEX-II CCD'
_diffrn_measurement_method 'phi and omega scans'
_diffrn_radiation_monochromator 'Bruker Helios multilayered confocal mirror'
_diffrn_radiation_source 'Bruker TXS fine-focus rotating anode'
_diffrn_radiation_type MoK\a
_diffrn_radiation_wavelength 0.71073
_diffrn_reflns_av_R_equivalents 0.0410
_diffrn_reflns_av_sigmaI/netI 0.0419
_diffrn_reflns_limit_h_max 50
_diffrn_reflns_limit_h_min -51
_diffrn_reflns_limit_k_max 15
_diffrn_reflns_limit_k_min -15
_diffrn_reflns_limit_l_max 35
_diffrn_reflns_limit_l_min -35
_diffrn_reflns_number 49770
_diffrn_reflns_theta_full 27.97
_diffrn_reflns_theta_max 27.97
_diffrn_reflns_theta_min 1.40
_exptl_absorpt_coefficient_mu 0.244
_exptl_absorpt_correction_T_max 0.9760
_exptl_absorpt_correction_T_min 0.7497
_exptl_absorpt_correction_type empirical
_exptl_crystal_colour 'dark red'
_exptl_crystal_density_diffrn 1.160
_exptl_crystal_density_method 'not measured'
_exptl_crystal_description cube
_exptl_crystal_F_000 3320
_exptl_crystal_size_max 0.20
_exptl_crystal_size_mid 0.20
_exptl_crystal_size_min 0.10
_platon_squeeze_details
;
;
_refine_diff_density_max 0.330
_refine_diff_density_min -0.262
_refine_diff_density_rms 0.052
_refine_ls_extinction_method none
_refine_ls_goodness_of_fit_ref 1.078
_refine_ls_hydrogen_treatment constr
_refine_ls_matrix_type full
_refine_ls_number_parameters 513
_refine_ls_number_reflns 10699
_refine_ls_number_restraints 0
_refine_ls_restrained_S_all 1.078
_refine_ls_R_factor_all 0.0685
_refine_ls_R_factor_gt 0.0424
_refine_ls_shift/su_max 0.001
_refine_ls_shift/su_mean 0.000
_refine_ls_structure_factor_coef Fsqd
_refine_ls_weighting_details 'calc w=1/[\s^2^(Fo^2^)+(0.0587P)^2^+1.3165P] where P=(Fo^2^+2Fc^2^)/3'
_refine_ls_weighting_scheme calc
_refine_ls_wR_factor_gt 0.1079
_refine_ls_wR_factor_ref 0.1158
_reflns_number_gt 7314
_reflns_number_total 10699
_reflns_threshold_expression >2sigma(I)
_cod_data_source_file ja411016f_si_002.cif
_cod_data_source_block test
_cod_original_sg_symbol_H-M 'C 2/c'
_cod_database_code 4120461

loop_
_symmetry_equiv_pos_as_xyz
'x, y, z'
'-x, y, -z+1/2'
'x+1/2, y+1/2, z'
'-x+1/2, y+1/2, -z+1/2'
'-x, -y, -z'
'x, -y, z-1/2'
'-x+1/2, -y+1/2, -z'
'x+1/2, -y+1/2, z-1/2'

loop_
_atom_site_label
_atom_site_type_symbol
_atom_site_fract_x
_atom_site_fract_y
_atom_site_fract_z
_atom_site_U_iso_or_equiv
_atom_site_adp_type
_atom_site_occupancy
_atom_site_symmetry_multiplicity
_atom_site_calc_flag
_atom_site_refinement_flags
N1 N 0.64888(5) 0.20253(12) 0.46620(7) 0.0230(3) Uani 1 1 d .
C1 C 0.73484(6) 0.02594(14) 0.60448(9) 0.0223(4) Uani 1 1 d .
C2 C 0.68820(6) 0.05875(14) 0.55621(8) 0.0215(3) Uani 1 1 d .
N2 N 0.68661(5) 0.30969(13) 0.43742(7) 0.0248(3) Uani 1 1 d .
C3 C 0.60843(6) 0.55852(16) 0.34175(9) 0.0260(4) Uani 1 1 d .
N3 N 0.72832(5) 0.14254(13) 0.53187(7) 0.0237(3) Uani 1 1 d .
H45 H 0.7351 0.1828 0.5128 0.028 Uiso 1 1 calc R
N4 N 0.69841(5) 0.45434(13) 0.38513(7) 0.0244(3) Uani 1 1 d .
C4 C 0.67240(6) -0.04453(16) 0.61437(9) 0.0276(4) Uani 1 1 d .
H47 H 0.6518 -0.0727 0.6178 0.033 Uiso 1 1 calc R
C5 C 0.75180(6) -0.03564(15) 0.66159(9) 0.0249(4) Uani 1 1 d .
C6 C 0.63126(6) 0.45386(15) 0.37454(8) 0.0235(4) Uani 1 1 d .
C7 C 0.57212(6) 0.39397(16) 0.37645(9) 0.0277(4) Uani 1 1 d .
C8 C 0.65556(6) 0.02174(15) 0.55951(9) 0.0239(4) Uani 1 1 d .
C9 C 0.68545(6) 0.13881(15) 0.51211(8) 0.0221(4) Uani 1 1 d .
C10 C 0.65072(6) 0.28745(15) 0.43421(8) 0.0221(4) Uani 1 1 d .
C11 C 0.54862(6) 0.49667(17) 0.34131(10) 0.0328(4) Uani 1 1 d .
H48 H 0.5202 0.5117 0.3284 0.039 Uiso 1 1 calc R
C12 C 0.67526(6) 0.40720(15) 0.40020(8) 0.0233(4) Uani 1 1 d .
C13 C 0.75871(6) 0.07387(15) 0.58567(9) 0.0232(4) Uani 1 1 d .
C14 C 0.71893(6) -0.07002(16) 0.66409(9) 0.0277(4) Uani 1 1 d .
H49 H 0.7284 -0.1117 0.7004 0.033 Uiso 1 1 calc R
C15 C 0.61451(6) 0.37528(15) 0.39368(9) 0.0238(4) Uani 1 1 d .
C16 C 0.56638(6) 0.57666(16) 0.32520(10) 0.0300(4) Uani 1 1 d .
H50 H 0.5498 0.6443 0.3027 0.036 Uiso 1 1 calc R
S1 S 0.811420(15) -0.05956(4) 0.72594(2) 0.03082(12) Uani 1 1 d .
C17 C 0.81228(6) -0.08540(19) 0.79082(10) 0.0348(5) Uani 1 1 d .
C18 C 0.81671(7) 0.0091(2) 0.82701(10) 0.0413(5) Uani 1 1 d .
C19 C 0.81486(8) -0.0149(3) 0.87554(12) 0.0597(7) Uani 1 1 d .
H51 H 0.8179 0.0454 0.9009 0.072 Uiso 1 1 calc R
C20 C 0.80851(9) -0.1288(3) 0.88538(13) 0.0675(9) Uani 1 1 d .
H52 H 0.8069 -0.1436 0.9172 0.081 Uiso 1 1 calc R
C21 C 0.80449(9) -0.2199(3) 0.84947(14) 0.0636(8) Uani 1 1 d .
H53 H 0.8000 -0.2952 0.8570 0.076 Uiso 1 1 calc R
C22 C 0.80698(7) -0.2011(2) 0.80230(12) 0.0468(6) Uani 1 1 d .
C23 C 0.82214(8) 0.1318(2) 0.81440(12) 0.0525(6) Uani 1 1 d .
H54 H 0.8494 0.1373 0.8206 0.079 Uiso 1 1 calc R
H55 H 0.8248 0.1836 0.8443 0.079 Uiso 1 1 calc R
H56 H 0.7958 0.1531 0.7701 0.079 Uiso 1 1 calc R
C24 C 0.80211(9) -0.3031(2) 0.76341(14) 0.0608(7) Uani 1 1 d .
H57 H 0.7746 -0.2940 0.7182 0.091 Uiso 1 1 calc R
H58 H 0.8003 -0.3742 0.7802 0.091 Uiso 1 1 calc R
H59 H 0.8283 -0.3061 0.7671 0.091 Uiso 1 1 calc R
S2 S 0.596983(15) 0.06111(4) 0.49802(2) 0.02974(12) Uani 1 1 d .
C25 C 0.57361(6) -0.01587(17) 0.52679(9) 0.0314(4) Uani 1 1 d .
C26 C 0.56570(6) -0.13629(19) 0.51618(11) 0.0403(5) Uani 1 1 d .
C27 C 0.55034(7) -0.1935(2) 0.54350(13) 0.0506(6) Uani 1 1 d .
H60 H 0.5451 -0.2737 0.5375 0.061 Uiso 1 1 calc R
C28 C 0.54288(8) -0.1340(2) 0.57902(13) 0.0543(7) Uani 1 1 d .
H61 H 0.5331 -0.1742 0.5973 0.065 Uiso 1 1 calc R
C29 C 0.54965(8) -0.0152(2) 0.58783(12) 0.0500(6) Uani 1 1 d .
H62 H 0.5439 0.0244 0.6113 0.060 Uiso 1 1 calc R
C30 C 0.56521(6) 0.04670(19) 0.56180(10) 0.0372(5) Uani 1 1 d .
C31 C 0.57492(8) -0.2036(2) 0.47818(13) 0.0527(6) Uani 1 1 d .
H63 H 0.6072 -0.2209 0.5066 0.079 Uiso 1 1 calc R
H64 H 0.5657 -0.1572 0.4419 0.079 Uiso 1 1 calc R
H65 H 0.5577 -0.2752 0.4621 0.079 Uiso 1 1 calc R
C32 C 0.57246(8) 0.1766(2) 0.57220(12) 0.0462(6) Uani 1 1 d .
H66 H 0.6040 0.1946 0.5951 0.069 Uiso 1 1 calc R
H67 H 0.5652 0.2025 0.5977 0.069 Uiso 1 1 calc R
H68 H 0.5528 0.2155 0.5305 0.069 Uiso 1 1 calc R
S3 S 0.550278(17) 0.29161(4) 0.39767(3) 0.04080(15) Uani 1 1 d .
C33 C 0.50490(6) 0.37353(16) 0.38210(10) 0.0310(4) Uani 1 1 d .
C34 C 0.51596(6) 0.45072(17) 0.43059(10) 0.0327(4) Uani 1 1 d .
C35 C 0.48003(7) 0.51208(17) 0.41811(10) 0.0343(4) Uani 1 1 d .
H69 H 0.4864 0.5643 0.4493 0.041 Uiso 1 1 calc R
C36 C 0.43500(6) 0.49672(17) 0.36016(10) 0.0333(4) Uani 1 1 d .
H70 H 0.4115 0.5385 0.3529 0.040 Uiso 1 1 calc R
C37 C 0.42465(6) 0.42039(16) 0.31337(10) 0.0315(4) Uani 1 1 d .
H71 H 0.3942 0.4110 0.2747 0.038 Uiso 1 1 calc R
C38 C 0.45920(6) 0.35653(16) 0.32293(10) 0.0303(4) Uani 1 1 d .
C39 C 0.56503(7) 0.4696(2) 0.49329(11) 0.0456(6) Uani 1 1 d .
H72 H 0.5814 0.5107 0.4839 0.068 Uiso 1 1 calc R
H73 H 0.5794 0.3954 0.5128 0.068 Uiso 1 1 calc R
H74 H 0.5655 0.5148 0.5232 0.068 Uiso 1 1 calc R
C40 C 0.44716(8) 0.2741(2) 0.27103(11) 0.0445(5) Uani 1 1 d .
H75 H 0.4146 0.2769 0.2341 0.067 Uiso 1 1 calc R
H76 H 0.4558 0.1961 0.2883 0.067 Uiso 1 1 calc R
H77 H 0.4634 0.2963 0.2574 0.067 Uiso 1 1 calc R
S4 S 0.633076(16) 0.66176(4) 0.32505(3) 0.03114(12) Uani 1 1 d .
C41 C 0.60440(7) 0.79130(16) 0.31642(11) 0.0331(4) Uani 1 1 d .
C42 C 0.62013(8) 0.8499(2) 0.37382(12) 0.0472(6) Uani 1 1 d .
C43 C 0.59854(11) 0.9538(2) 0.36577(16) 0.0598(7) Uani 1 1 d .
H46 H 0.6082 0.9939 0.4026 0.072 Uiso 1 1 calc R
C44 C 0.56371(11) 0.9980(2) 0.30532(19) 0.0669(8) Uani 1 1 d .
H78 H 0.5502 1.0684 0.3013 0.080 Uiso 1 1 calc R
C45 C 0.54816(9) 0.9399(2) 0.24981(15) 0.0556(7) Uani 1 1 d .
H26 H 0.5239 0.9711 0.2087 0.067 Uiso 1 1 calc R
C46 C 0.56824(7) 0.83494(18) 0.25426(11) 0.0395(5) Uani 1 1 d .
C47 C 0.65864(10) 0.8030(3) 0.44152(13) 0.0731(9) Uani 1 1 d .
H42 H 0.6647 0.8563 0.4736 0.110 Uiso 1 1 calc R
H43 H 0.6858 0.7942 0.4479 0.110 Uiso 1 1 calc R
H44 H 0.6499 0.7284 0.4463 0.110 Uiso 1 1 calc R
C48 C 0.55034(9) 0.7688(2) 0.19396(12) 0.0570(7) Uani 1 1 d .
H79 H 0.5253 0.8113 0.1556 0.086 Uiso 1 1 calc R
H80 H 0.5397 0.6933 0.1941 0.086 Uiso 1 1 calc R
H81 H 0.5745 0.7594 0.1935 0.086 Uiso 1 1 calc R

loop_
_atom_site_aniso_label
_atom_site_aniso_U_11
_atom_site_aniso_U_22
_atom_site_aniso_U_33
_atom_site_aniso_U_23
_atom_site_aniso_U_13
_atom_site_aniso_U_12
N1 0.0188(7) 0.0234(7) 0.0293(8) 0.0001(6) 0.0171(7) -0.0014(6)
C1 0.0190(8) 0.0216(8) 0.0308(9) -0.0002(7) 0.0185(8) -0.0016(6)
C2 0.0190(8) 0.0219(9) 0.0270(9) -0.0003(7) 0.0168(8) -0.0014(6)
N2 0.0201(7) 0.0266(8) 0.0326(8) 0.0034(6) 0.0196(7) -0.0001(6)
C3 0.0231(9) 0.0271(9) 0.0332(10) 0.0054(8) 0.0211(8) 0.0011(7)
N3 0.0193(7) 0.0254(8) 0.0323(8) 0.0035(6) 0.0197(7) 0.0006(6)
N4 0.0193(7) 0.0248(8) 0.0330(8) 0.0045(6) 0.0192(7) 0.0012(6)
C4 0.0194(8) 0.0306(10) 0.0362(10) 0.0033(8) 0.0200(8) -0.0025(7)
C5 0.0177(8) 0.0256(9) 0.0321(10) 0.0035(7) 0.0170(8) 0.0008(7)
C6 0.0184(8) 0.0270(9) 0.0298(9) 0.0024(7) 0.0180(8) 0.0017(7)
C7 0.0217(9) 0.0278(9) 0.0385(11) 0.0084(8) 0.0222(9) 0.0031(7)
C8 0.0178(8) 0.0236(9) 0.0315(9) 0.0007(7) 0.0170(8) -0.0007(7)
C9 0.0192(8) 0.0218(9) 0.0289(9) -0.0008(7) 0.0176(8) -0.0012(6)
C10 0.0175(8) 0.0228(9) 0.0291(9) 0.0015(7) 0.0169(8) -0.0004(6)
C11 0.0227(9) 0.0343(11) 0.0498(12) 0.0131(9) 0.0277(9) 0.0077(8)
C12 0.0182(8) 0.0268(9) 0.0268(9) 0.0035(7) 0.0158(8) 0.0018(7)
C13 0.0193(8) 0.0230(9) 0.0298(9) 0.0019(7) 0.0175(8) -0.0002(7)
C14 0.0227(9) 0.0300(10) 0.0341(10) 0.0076(8) 0.0205(8) -0.0007(7)
C15 0.0194(8) 0.0238(9) 0.0316(10) 0.0036(7) 0.0184(8) 0.0017(7)
C16 0.0242(9) 0.0283(10) 0.0409(11) 0.0096(8) 0.0233(9) 0.0060(7)
S1 0.0172(2) 0.0425(3) 0.0334(3) 0.0097(2) 0.0172(2) 0.00256(19)
C17 0.0166(9) 0.0513(13) 0.0353(11) 0.0161(9) 0.0169(9) 0.0072(8)
C18 0.0197(9) 0.0645(15) 0.0356(11) 0.0091(10) 0.0168(9) 0.0095(9)
C19 0.0341(12) 0.097(2) 0.0477(14) 0.0119(14) 0.0274(12) 0.0171(13)
C20 0.0493(15) 0.110(3) 0.0553(16) 0.0469(17) 0.0399(14) 0.0322(16)
C21 0.0518(15) 0.080(2) 0.0784(19) 0.0437(16) 0.0517(15) 0.0274(14)
C22 0.0286(11) 0.0587(15) 0.0566(14) 0.0296(12) 0.0300(11) 0.0156(10)
C23 0.0384(12) 0.0582(15) 0.0604(15) -0.0089(12) 0.0329(12) 0.0022(11)
C24 0.0543(15) 0.0437(14) 0.093(2) 0.0213(14) 0.0530(16) 0.0057(11)
S2 0.0174(2) 0.0356(3) 0.0359(3) 0.0086(2) 0.0177(2) 0.00043(18)
C25 0.0163(8) 0.0350(11) 0.0396(11) 0.0098(8) 0.0173(9) -0.0004(7)
C26 0.0196(9) 0.0384(12) 0.0532(13) 0.0090(10) 0.0204(10) -0.0009(8)
C27 0.0306(11) 0.0381(12) 0.0712(16) 0.0175(11) 0.0292(12) -0.0014(9)
C28 0.0389(13) 0.0632(17) 0.0648(16) 0.0243(13) 0.0364(13) -0.0001(11)
C29 0.0385(12) 0.0655(16) 0.0573(14) 0.0149(12) 0.0366(12) 0.0006(11)
C30 0.0240(10) 0.0474(12) 0.0439(12) 0.0110(10) 0.0242(10) 0.0017(9)
C31 0.0372(12) 0.0363(12) 0.0708(17) -0.0037(11) 0.0304(13) -0.0061(10)
C32 0.0413(12) 0.0517(14) 0.0573(14) -0.0024(11) 0.0378(12) -0.0040(10)
S3 0.0322(3) 0.0320(3) 0.0748(4) 0.0225(3) 0.0427(3) 0.0123(2)
C33 0.0248(9) 0.0287(10) 0.0511(12) 0.0165(9) 0.0302(10) 0.0075(7)
C34 0.0237(9) 0.0314(10) 0.0424(11) 0.0089(9) 0.0219(9) -0.0015(8)
C35 0.0301(10) 0.0326(11) 0.0427(11) 0.0013(9) 0.0254(10) -0.0008(8)
C36 0.0252(10) 0.0341(11) 0.0467(12) 0.0056(9) 0.0267(9) 0.0058(8)
C37 0.0213(9) 0.0356(11) 0.0373(11) 0.0069(8) 0.0195(9) 0.0038(8)
C38 0.0290(10) 0.0295(10) 0.0407(11) 0.0104(8) 0.0268(9) 0.0048(8)
C39 0.0262(10) 0.0440(13) 0.0524(13) 0.0097(10) 0.0204(10) -0.0027(9)
C40 0.0467(13) 0.0443(13) 0.0491(13) 0.0068(10) 0.0348(12) 0.0110(10)
S4 0.0317(2) 0.0262(2) 0.0495(3) 0.0074(2) 0.0329(2) 0.00246(19)
C41 0.0397(11) 0.0233(9) 0.0548(13) 0.0001(9) 0.0392(11) -0.0033(8)
C42 0.0562(14) 0.0414(13) 0.0630(15) -0.0134(11) 0.0477(14) -0.0152(11)
C43 0.081(2) 0.0391(14) 0.095(2) -0.0255(14) 0.0732(19) -0.0192(13)
C44 0.093(2) 0.0259(12) 0.137(3) -0.0004(15) 0.099(2) 0.0029(13)
C45 0.0628(16) 0.0384(13) 0.0902(19) 0.0202(13) 0.0613(16) 0.0151(11)
C46 0.0442(12) 0.0308(11) 0.0596(14) 0.0116(10) 0.0414(12) 0.0071(9)
C47 0.078(2) 0.087(2) 0.0549(17) -0.0237(15) 0.0448(17) -0.0205(17)
C48 0.0564(15) 0.0653(17) 0.0496(15) 0.0184(12) 0.0355(13) 0.0187(13)

loop_
_atom_type_symbol
_atom_type_description
_atom_type_scat_dispersion_real
_atom_type_scat_dispersion_imag
_atom_type_scat_source
C C 0.0033 0.0016 'International Tables Vol C Tables 4.2.6.8 and 6.1.1.4'
H H 0.0000 0.0000 'International Tables Vol C Tables 4.2.6.8 and 6.1.1.4'
N N 0.0061 0.0033 'International Tables Vol C Tables 4.2.6.8 and 6.1.1.4'
S S 0.1246 0.1234 'International Tables Vol C Tables 4.2.6.8 and 6.1.1.4'

loop_
_geom_angle_atom_site_label_1
_geom_angle_atom_site_label_2
_geom_angle_atom_site_label_3
_geom_angle
_geom_angle_site_symmetry_1
C9 N1 C10 121.61(14) .
C2 C1 C5 121.73(15) .
C2 C1 C13 107.60(15) .
C5 C1 C13 130.51(15) .
C8 C2 C1 121.29(15) .
C8 C2 C9 132.48(15) .
C1 C2 C9 106.05(14) .
C10 N2 C12 107.23(14) .
C16 C3 C6 116.15(16) .
C16 C3 S4 122.91(14) .
C6 C3 S4 120.91(13) .
C13 N3 C9 110.99(14) .
C13 N4 C12 124.04(15) 7_656
C14 C4 C8 122.36(16) .
C14 C5 C1 115.62(15) .
C14 C5 S1 123.58(14) .
C1 C5 S1 120.74(13) .
C3 C6 C15 122.04(15) .
C3 C6 C12 131.49(16) .
C15 C6 C12 106.28(15) .
C15 C7 C11 116.24(16) .
C15 C7 S3 120.78(13) .
C11 C7 S3 122.97(13) .
C4 C8 C2 116.11(15) .
C4 C8 S2 122.88(13) .
C2 C8 S2 120.99(13) .
N1 C9 N3 127.88(15) .
N1 C9 C2 124.51(15) .
N3 C9 C2 107.33(14) .
N1 C10 N2 126.36(15) .
N1 C10 C15 123.06(14) .
N2 C10 C15 110.47(14) .
C16 C11 C7 122.26(16) .
N4 C12 N2 127.67(15) .
N4 C12 C6 121.93(15) .
N2 C12 C6 110.34(14) .
N4 C13 N3 128.85(15) 7_656
N4 C13 C1 123.38(15) 7_656
N3 C13 C1 107.60(14) .
C5 C14 C4 122.59(17) .
C7 C15 C6 121.19(16) .
C7 C15 C10 133.20(16) .
C6 C15 C10 105.51(14) .
C11 C16 C3 121.95(17) .
C5 S1 C17 98.85(8) .
C18 C17 C22 122.4(2) .
C18 C17 S1 119.43(16) .
C22 C17 S1 118.17(18) .
C17 C18 C19 117.4(2) .
C17 C18 C23 122.1(2) .
C19 C18 C23 120.5(2) .
C20 C19 C18 119.8(3) .
C21 C20 C19 121.7(2) .
C20 C21 C22 120.7(3) .
C21 C22 C17 118.0(3) .
C21 C22 C24 119.3(2) .
C17 C22 C24 122.6(2) .
C8 S2 C25 99.89(8) .
C26 C25 C30 121.64(18) .
C26 C25 S2 120.03(16) .
C30 C25 S2 118.29(15) .
C27 C26 C25 117.7(2) .
C27 C26 C31 120.9(2) .
C25 C26 C31 121.35(19) .
C28 C27 C26 121.3(2) .
C27 C28 C29 120.6(2) .
C28 C29 C30 120.6(2) .
C29 C30 C25 118.2(2) .
C29 C30 C32 119.6(2) .
C25 C30 C32 122.24(18) .
C7 S3 C33 101.26(8) .
C34 C33 C38 121.88(17) .
C34 C33 S3 118.49(14) .
C38 C33 S3 119.60(16) .
C35 C34 C33 117.67(17) .
C35 C34 C39 120.9(2) .
C33 C34 C39 121.46(18) .
C36 C35 C34 121.16(19) .
C37 C36 C35 120.56(18) .
C36 C37 C38 120.99(18) .
C37 C38 C33 117.75(18) .
C37 C38 C40 120.12(18) .
C33 C38 C40 122.13(17) .
C3 S4 C41 100.81(9) .
C46 C41 C42 121.46(19) .
C46 C41 S4 119.80(16) .
C42 C41 S4 118.71(17) .
C43 C42 C41 117.6(2) .
C43 C42 C47 120.2(2) .
C41 C42 C47 122.3(2) .
C44 C43 C42 121.4(2) .
C43 C44 C45 120.8(2) .
C44 C45 C46 120.9(3) .
C41 C46 C45 117.9(2) .
C41 C46 C48 120.85(19) .
C45 C46 C48 121.2(2) .

loop_
_geom_bond_atom_site_label_1
_geom_bond_atom_site_label_2
_geom_bond_distance
_geom_bond_site_symmetry_2
N1 C9 1.324(2) .
N1 C10 1.343(2) .
C1 C2 1.410(2) .
C1 C5 1.414(2) .
C1 C13 1.443(2) .
C2 C8 1.404(2) .
C2 C9 1.463(2) .
N2 C10 1.370(2) .
N2 C12 1.370(2) .
C3 C16 1.398(2) .
C3 C6 1.402(2) .
C3 S4 1.7676(18) .
N3 C13 1.364(2) .
N3 C9 1.375(2) .
N4 C13 1.327(2) 7_656
N4 C12 1.335(2) .
C4 C14 1.391(2) .
C4 C8 1.395(2) .
C5 C14 1.389(2) .
C5 S1 1.7657(17) .
C6 C15 1.405(2) .
C6 C12 1.456(2) .
C7 C15 1.403(2) .
C7 C11 1.403(3) .
C7 S3 1.7623(18) .
C8 S2 1.7671(17) .
C10 C15 1.464(2) .
C11 C16 1.388(3) .
C13 N4 1.327(2) 7_656
S1 C17 1.782(2) .
C17 C18 1.398(3) .
C17 C22 1.408(3) .
C18 C19 1.408(3) .
C18 C23 1.495(3) .
C19 C20 1.386(4) .
C20 C21 1.369(4) .
C21 C22 1.378(3) .
C22 C24 1.504(4) .
S2 C25 1.7883(19) .
C25 C26 1.400(3) .
C25 C30 1.402(3) .
C26 C27 1.398(3) .
C26 C31 1.521(3) .
C27 C28 1.371(4) .
C28 C29 1.375(4) .
C29 C30 1.400(3) .
C30 C32 1.504(3) .
S3 C33 1.7875(18) .
C33 C34 1.402(3) .
C33 C38 1.408(3) .
C34 C35 1.393(3) .
C34 C39 1.506(3) .
C35 C36 1.383(3) .
C36 C37 1.371(3) .
C37 C38 1.398(2) .
C38 C40 1.497(3) .
S4 C41 1.776(2) .
C41 C46 1.389(3) .
C41 C42 1.418(3) .
C42 C43 1.388(3) .
C42 C47 1.504(4) .
C43 C44 1.355(4) .
C44 C45 1.375(4) .
C45 C46 1.395(3) .
C46 C48 1.499(3) .

loop_
_geom_torsion_atom_site_label_1
_geom_torsion_atom_site_label_2
_geom_torsion_atom_site_label_3
_geom_torsion_atom_site_label_4
_geom_torsion
_geom_torsion_site_symmetry_1
_geom_torsion_site_symmetry_4
C5 C1 C2 C8 -6.4(3) . .
C13 C1 C2 C8 177.81(16) . .
C5 C1 C2 C9 169.28(16) . .
C13 C1 C2 C9 -6.54(19) . .
C2 C1 C5 C14 5.3(3) . .
C13 C1 C5 C14 -179.94(18) . .
C2 C1 C5 S1 -171.98(14) . .
C13 C1 C5 S1 2.8(3) . .
C16 C3 C6 C15 -4.2(3) . .
S4 C3 C6 C15 174.11(14) . .
C16 C3 C6 C12 -178.49(19) . .
S4 C3 C6 C12 -0.2(3) . .
C14 C4 C8 C2 1.8(3) . .
C14 C4 C8 S2 -176.68(15) . .
C1 C2 C8 C4 2.6(3) . .
C9 C2 C8 C4 -171.74(18) . .
C1 C2 C8 S2 -178.86(13) . .
C9 C2 C8 S2 6.8(3) . .
C10 N1 C9 N3 -3.6(3) . .
C10 N1 C9 C2 169.46(16) . .
C13 N3 C9 N1 172.75(17) . .
C13 N3 C9 C2 -1.29(19) . .
C8 C2 C9 N1 5.6(3) . .
C1 C2 C9 N1 -169.37(16) . .
C8 C2 C9 N3 179.89(18) . .
C1 C2 C9 N3 4.92(19) . .
C9 N1 C10 N2 9.0(3) . .
C9 N1 C10 C15 -166.70(16) . .
C12 N2 C10 N1 -176.83(17) . .
C12 N2 C10 C15 -0.7(2) . .
C15 C7 C11 C16 -1.0(3) . .
S3 C7 C11 C16 179.74(16) . .
C13 N4 C12 N2 -13.3(3) 7_656 .
C13 N4 C12 C6 169.88(17) 7_656 .
C10 N2 C12 N4 -174.01(18) . .
C10 N2 C12 C6 3.1(2) . .
C3 C6 C12 N4 -12.1(3) . .
C15 C6 C12 N4 172.95(16) . .
C3 C6 C12 N2 170.63(18) . .
C15 C6 C12 N2 -4.3(2) . .
C9 N3 C13 N4 172.57(18) . 7_656
C9 N3 C13 C1 -2.81(19) . .
C2 C1 C13 N4 -169.77(16) . 7_656
C5 C1 C13 N4 14.9(3) . 7_656
C2 C1 C13 N3 5.92(19) . .
C5 C1 C13 N3 -169.40(17) . .
C1 C5 C14 C4 -0.9(3) . .
S1 C5 C14 C4 176.32(15) . .
C8 C4 C14 C5 -2.7(3) . .
C11 C7 C15 C6 -2.1(3) . .
S3 C7 C15 C6 177.23(14) . .
C11 C7 C15 C10 173.6(2) . .
S3 C7 C15 C10 -7.1(3) . .
C3 C6 C15 C7 4.8(3) . .
C12 C6 C15 C7 -179.63(17) . .
C3 C6 C15 C10 -171.90(17) . .
C12 C6 C15 C10 3.67(19) . .
N1 C10 C15 C7 -1.8(3) . .
N2 C10 C15 C7 -178.1(2) . .
N1 C10 C15 C6 174.30(16) . .
N2 C10 C15 C6 -2.0(2) . .
C7 C11 C16 C3 1.5(3) . .
C6 C3 C16 C11 1.1(3) . .
S4 C3 C16 C11 -177.14(16) . .
C14 C5 S1 C17 -18.26(18) . .
C1 C5 S1 C17 158.80(16) . .
C5 S1 C17 C18 -87.85(16) . .
C5 S1 C17 C22 90.22(16) . .
C22 C17 C18 C19 -1.1(3) . .
S1 C17 C18 C19 176.84(15) . .
C22 C17 C18 C23 -179.77(19) . .
S1 C17 C18 C23 -1.8(3) . .
C17 C18 C19 C20 -0.5(3) . .
C23 C18 C19 C20 178.2(2) . .
C18 C19 C20 C21 0.8(4) . .
C19 C20 C21 C22 0.5(4) . .
C20 C21 C22 C17 -2.0(3) . .
C20 C21 C22 C24 -179.6(2) . .
C18 C17 C22 C21 2.4(3) . .
S1 C17 C22 C21 -175.63(17) . .
C18 C17 C22 C24 179.9(2) . .
S1 C17 C22 C24 1.9(3) . .
C4 C8 S2 C25 -4.34(18) . .
C2 C8 S2 C25 177.22(15) . .
C8 S2 C25 C26 -78.26(16) . .
C8 S2 C25 C30 99.50(16) . .
C30 C25 C26 C27 -1.9(3) . .
S2 C25 C26 C27 175.75(15) . .
C30 C25 C26 C31 -179.96(19) . .
S2 C25 C26 C31 -2.3(3) . .
C25 C26 C27 C28 0.5(3) . .
C31 C26 C27 C28 178.6(2) . .
C26 C27 C28 C29 1.1(4) . .
C27 C28 C29 C30 -1.3(4) . .
C28 C29 C30 C25 0.0(3) . .
C28 C29 C30 C32 -179.9(2) . .
C26 C25 C30 C29 1.7(3) . .
S2 C25 C30 C29 -176.04(16) . .
C26 C25 C30 C32 -178.49(19) . .
S2 C25 C30 C32 3.8(3) . .
C15 C7 S3 C33 166.88(16) . .
C11 C7 S3 C33 -13.9(2) . .
C7 S3 C33 C34 -82.76(16) . .
C7 S3 C33 C38 99.19(16) . .
C38 C33 C34 C35 -0.8(3) . .
S3 C33 C34 C35 -178.77(14) . .
C38 C33 C34 C39 -179.07(18) . .
S3 C33 C34 C39 2.9(2) . .
C33 C34 C35 C36 0.5(3) . .
C39 C34 C35 C36 178.82(19) . .
C34 C35 C36 C37 -0.1(3) . .
C35 C36 C37 C38 -0.1(3) . .
C36 C37 C38 C33 -0.1(3) . .
C36 C37 C38 C40 -179.69(18) . .
C34 C33 C38 C37 0.6(3) . .
S3 C33 C38 C37 178.57(13) . .
C34 C33 C38 C40 -179.87(18) . .
S3 C33 C38 C40 -1.9(2) . .
C16 C3 S4 C41 21.08(19) . .
C6 C3 S4 C41 -157.08(16) . .
C3 S4 C41 C46 -102.30(16) . .
C3 S4 C41 C42 79.63(17) . .
C46 C41 C42 C43 -1.0(3) . .
S4 C41 C42 C43 177.04(17) . .
C46 C41 C42 C47 178.9(2) . .
S4 C41 C42 C47 -3.1(3) . .
C41 C42 C43 C44 -0.1(4) . .
C47 C42 C43 C44 -179.9(2) . .
C42 C43 C44 C45 1.0(4) . .
C43 C44 C45 C46 -0.9(4) . .
C42 C41 C46 C45 1.1(3) . .
S4 C41 C46 C45 -176.92(16) . .
C42 C41 C46 C48 -176.7(2) . .
S4 C41 C46 C48 5.3(3) . .
C44 C45 C46 C41 -0.2(3) . .
C44 C45 C46 C48 177.7(2) . .

loop_
_platon_squeeze_void_nr
_platon_squeeze_void_average_x
_platon_squeeze_void_average_y
_platon_squeeze_void_average_z
_platon_squeeze_void_volume
_platon_squeeze_void_count_electrons
_platon_squeeze_void_content
1 0.250 0.750 0.000 384 105 ' '
2 0.750 0.250 0.000 384 105 ' '
3 0.250 0.250 0.500 384 105 ' '
4 0.750 -0.250 0.500 384 105 ' '
